data_2244015
loop_
_publ_author_name
'Morito, Haruhiko'
'Ikeda, Takuji'
'Katsura, Yukari'
'Yamane, Hisanori'

_publ_section_title
;
 Na~3~MgB~37~Si~9~: an icosahedral B~12~ cluster framework containing
 {Si~8~} units
;
_journal_coeditor_code HB8005
_journal_issue 2
_journal_name_full 'Acta Crystallographica Section E'
_journal_page_first
;
;
_journal_paper_doi 10.1107/S2056989022000494
_journal_volume 78
_journal_year 2022
_chemical_formula_iupac 'Na3 Mg1 B37 Si9'
_chemical_formula_moiety 'Na3 Mg1 B37 Si9'
_chemical_formula_sum 'B37 Mg Na3 Si9'
_chemical_formula_weight 746.06
_chemical_name_common 'sodium magnesium borosilicide'
_chemical_name_systematic '3 sodium  1 magnesium  37 boron  9 silicon'
_space_group_crystal_system trigonal
_space_group_IT_number 166
_space_group_name_Hall '-R 3 2"'
_space_group_name_H-M_alt 'R -3 m :H'
_audit_creation_method SHELXL-2014/7
_cell_angle_alpha 90
_cell_angle_beta 90
_cell_angle_gamma 120
_cell_formula_units_Z 3
_cell_length_a 10.1630(3)
_cell_length_b 10.1630(3)
_cell_length_c 16.5742(6)
_cell_measurement_reflns_used 6032
_cell_measurement_temperature 298(2)
_cell_measurement_theta_max 41.191
_cell_measurement_theta_min 3.6880
_cell_volume 1482.54(8)
_computing_cell_refinement
;
APEX3 (Bruker, 2018)
;
_computing_data_collection
;
Instrument Service (Bruker, 2018)
;
_computing_data_reduction
;
SAINT (Bruker, 2018)
;
_computing_molecular_graphics
;
<i>VESTA</i> (Momma & Izumi, 2011)
;
_computing_publication_material
;
publCIF (Westrip, 2010)
;
_computing_structure_refinement
;
<i>SHELXL2014/7</i> (Sheldrick, 2015b)
;
_computing_structure_solution
;
<i>SHELXT2014/5</i> (Sheldrick, 2015a)
;
_diffrn_ambient_temperature 298(2)
_diffrn_detector_area_resol_mean 10
_diffrn_measured_fraction_theta_full 0.994
_diffrn_measured_fraction_theta_max 0.996
_diffrn_measurement_device_type 'Burker, D8 QUEST'
_diffrn_measurement_method \w
_diffrn_radiation_type MoK\a
_diffrn_radiation_wavelength 0.71073
_diffrn_reflns_av_R_equivalents 0.0319
_diffrn_reflns_av_unetI/netI 0.0190
_diffrn_reflns_limit_h_max 14
_diffrn_reflns_limit_h_min -14
_diffrn_reflns_limit_k_max 14
_diffrn_reflns_limit_k_min -14
_diffrn_reflns_limit_l_max 22
_diffrn_reflns_limit_l_min -23
_diffrn_reflns_number 8352
_diffrn_reflns_theta_full 25.242
_diffrn_reflns_theta_max 29.981
_diffrn_reflns_theta_min 2.620
_exptl_absorpt_coefficient_mu 0.718
_exptl_absorpt_correction_T_max 1.0000
_exptl_absorpt_correction_T_min 0.9107
_exptl_absorpt_correction_type multi-scan
_exptl_absorpt_process_details
;
(SADABS; Bruker, 2018)
;
_exptl_crystal_colour black
_exptl_crystal_density_diffrn 2.507
_exptl_crystal_description plate
_exptl_crystal_F_000 1068
_exptl_crystal_size_max 0.198
_exptl_crystal_size_mid 0.155
_exptl_crystal_size_min 0.024
_refine_diff_density_max 0.578
_refine_diff_density_min -0.528
_refine_ls_extinction_coef 0.0030(6)
_refine_ls_extinction_expression Fc^*^=kFc[1+0.001xFc^2^\l^3^/sin(2\q)]^-1/4^
_refine_ls_extinction_method
;
SHELXL2014/7 (Sheldrick 2015)
;
_refine_ls_goodness_of_fit_ref 1.309
_refine_ls_hydrogen_treatment undef
_refine_ls_matrix_type full
_refine_ls_number_parameters 57
_refine_ls_number_reflns 562
_refine_ls_number_restraints 0
_refine_ls_restrained_S_all 1.309
_refine_ls_R_factor_all 0.0390
_refine_ls_R_factor_gt 0.0353
_refine_ls_shift/su_max 0.000
_refine_ls_shift/su_mean 0.000
_refine_ls_structure_factor_coef Fsqd
_refine_ls_weighting_details 'w=1/[\s^2^(Fo^2^)+11.3797P] where P=(Fo^2^+2Fc^2^)/3'
_refine_ls_weighting_scheme calc
_refine_ls_wR_factor_gt 0.0753
_refine_ls_wR_factor_ref 0.0761
_reflns_number_gt 540
_reflns_number_total 562
_reflns_threshold_expression 'I > 2\s(I)'
_cod_data_source_file hb8005sup1.cif
_cod_data_source_block I
_cod_original_cell_volume 1482.54(10)
_cod_original_sg_symbol_H-M 'R -3 m'
_cod_database_code 2244015
_shelx_space_group_comment
;
The symmetry employed for this shelxl refinement is uniquely defined
by the following loop, which should always be used as a source of
symmetry information in preference to the above space-group names.
They are only intended as comments.
;
_shelx_estimated_absorpt_t_min 0.871
_shelx_estimated_absorpt_t_max 0.983

loop_
_space_group_symop_operation_xyz
'x, y, z'
'-y, x-y, z'
'-x+y, -x, z'
'x-y, -y, -z'
'-x, -x+y, -z'
'y, x, -z'
'x+2/3, y+1/3, z+1/3'
'-y+2/3, x-y+1/3, z+1/3'
'-x+y+2/3, -x+1/3, z+1/3'
'x-y+2/3, -y+1/3, -z+1/3'
'-x+2/3, -x+y+1/3, -z+1/3'
'y+2/3, x+1/3, -z+1/3'
'x+1/3, y+2/3, z+2/3'
'-y+1/3, x-y+2/3, z+2/3'
'-x+y+1/3, -x+2/3, z+2/3'
'x-y+1/3, -y+2/3, -z+2/3'
'-x+1/3, -x+y+2/3, -z+2/3'
'y+1/3, x+2/3, -z+2/3'
'-x, -y, -z'
'y, -x+y, -z'
'x-y, x, -z'
'-x+y, y, z'
'x, x-y, z'
'-y, -x, z'
'-x+2/3, -y+1/3, -z+1/3'
'y+2/3, -x+y+1/3, -z+1/3'
'x-y+2/3, x+1/3, -z+1/3'
'-x+y+2/3, y+1/3, z+1/3'
'x+2/3, x-y+1/3, z+1/3'
'-y+2/3, -x+1/3, z+1/3'
'-x+1/3, -y+2/3, -z+2/3'
'y+1/3, -x+y+2/3, -z+2/3'
'x-y+1/3, x+2/3, -z+2/3'
'-x+y+1/3, y+2/3, z+2/3'
'x+1/3, x-y+2/3, z+2/3'
'-y+1/3, -x+2/3, z+2/3'

loop_
_atom_site_type_symbol
_atom_site_label
_atom_site_fract_x
_atom_site_fract_y
_atom_site_fract_z
_atom_site_U_iso_or_equiv
_atom_site_adp_type
_atom_site_calc_flag
_atom_site_occupancy
_atom_site_disorder_assembly
_atom_site_disorder_group
Na Na1 0.5000 0.0000 0.0000 0.0179(5) Uani d 1 . .
Mg Mg1 0.0000 0.0000 0.2855(2) 0.0074(7) Uani d 0.5 . .
B B1 0.3002(3) 0.0065(2) 0.11511(13) 0.0064(4) Uani d 1 . .
B B2 0.0027(3) 0.1787(3) 0.19610(13) 0.0072(4) Uani d 1 . .
B B3 0.7591(2) 0.2409(2) 0.2315(2) 0.0116(7) Uani d 1 . .
B B4 0.47839(19) 0.52161(19) 0.39743(19) 0.0079(6) Uani d 1 . .
B B5 0.0000 0.0000 0.0744(12) 0.026(5) Uani d 0.5 . .
Si Si1 0.0000 0.0000 0.0441(3) 0.0103(9) Uani d 0.5 . .
Si Si2 0.46499(5) 0.53501(5) 0.27264(5) 0.0056(2) Uani d 1 . .
Si Si3 0.0000 0.0000 0.43049(10) 0.0120(3) Uani d 1 . .

loop_
_atom_site_aniso_label
_atom_site_aniso_U_11
_atom_site_aniso_U_22
_atom_site_aniso_U_33
_atom_site_aniso_U_12
_atom_site_aniso_U_13
_atom_site_aniso_U_23
Na1 0.0137(7) 0.0265(11) 0.0178(8) 0.0132(6) 0.0027(4) 0.0054(8)
Mg1 0.0060(9) 0.0060(9) 0.0102(15) 0.0030(5) 0.000 0.000
B1 0.0064(9) 0.0041(9) 0.0080(8) 0.0020(8) -0.0004(7) 0.0001(8)
B2 0.0054(9) 0.0053(9) 0.0102(9) 0.0022(8) -0.0005(8) -0.0009(8)
B3 0.0087(10) 0.0087(10) 0.0116(13) 0.0001(12) 0.0035(7) -0.0035(7)
B4 0.0050(9) 0.0050(9) 0.0116(13) 0.0009(11) -0.0004(6) 0.0004(6)
B5 0.033(8) 0.033(8) 0.012(9) 0.017(4) 0.000 0.000
Si1 0.0061(11) 0.0061(11) 0.019(3) 0.0031(5) 0.000 0.000
Si2 0.0044(3) 0.0044(3) 0.0073(4) 0.0015(3) 0.00040(14) -0.00040(14)
Si3 0.0055(4) 0.0055(4) 0.0249(8) 0.0028(2) 0.000 0.000

loop_
_atom_type_symbol
_atom_type_description
_atom_type_scat_dispersion_real
_atom_type_scat_dispersion_imag
_atom_type_scat_source
Na Na 0.0362 0.0249 'International Tables Vol C Tables 4.2.6.8 and 6.1.1.4'
Si Si 0.0817 0.0704 'International Tables Vol C Tables 4.2.6.8 and 6.1.1.4'
Mg Mg 0.0486 0.0363 'International Tables Vol C Tables 4.2.6.8 and 6.1.1.4'
B B 0.0013 0.0007 'International Tables Vol C Tables 4.2.6.8 and 6.1.1.4'

loop_
_geom_angle_atom_site_label_1
_geom_angle_atom_site_label_2
_geom_angle_atom_site_label_3
_geom_angle_site_symmetry_1
_geom_angle_site_symmetry_3
_geom_angle
_geom_angle_publ_flag
B2 Na1 B2 25 13_544 180.00(5) ?
B2 Na1 B2 25 34_544 143.25(9) ?
B2 Na1 B2 13_544 34_544 36.75(9) ?
B2 Na1 B2 25 10 36.75(9) ?
B2 Na1 B2 13_544 10 143.25(9) ?
B2 Na1 B2 34_544 10 180.00(11) ?
B2 Na1 B1 25 19_655 109.34(7) ?
B2 Na1 B1 13_544 19_655 70.66(7) ?
B2 Na1 B1 34_544 19_655 37.43(6) ?
B2 Na1 B1 10 19_655 142.57(6) ?
B2 Na1 B1 25 22_655 37.43(6) ?
B2 Na1 B1 13_544 22_655 142.57(6) ?
B2 Na1 B1 34_544 22_655 109.34(7) ?
B2 Na1 B1 10 22_655 70.66(7) ?
B1 Na1 B1 19_655 22_655 85.53(9) ?
B2 Na1 B1 25 4 142.57(6) ?
B2 Na1 B1 13_544 4 37.43(6) ?
B2 Na1 B1 34_544 4 70.66(7) ?
B2 Na1 B1 10 4 109.34(7) ?
B1 Na1 B1 19_655 4 94.47(9) ?
B1 Na1 B1 22_655 4 180.00(6) ?
B2 Na1 B1 25 . 70.66(7) ?
B2 Na1 B1 13_544 . 109.34(7) ?
B2 Na1 B1 34_544 . 142.57(6) ?
B2 Na1 B1 10 . 37.43(6) ?
B1 Na1 B1 19_655 . 180.0 ?
B1 Na1 B1 22_655 . 94.47(9) ?
B1 Na1 B1 4 . 85.53(9) ?
B2 Na1 Si2 25 27_545 78.17(5) ?
B2 Na1 Si2 13_544 27_545 101.83(5) ?
B2 Na1 Si2 34_544 27_545 76.28(5) ?
B2 Na1 Si2 10 27_545 103.72(5) ?
B1 Na1 Si2 19_655 27_545 73.21(5) ?
B1 Na1 Si2 22_655 27_545 42.21(5) ?
B1 Na1 Si2 4 27_545 137.79(5) ?
B1 Na1 Si2 . 27_545 106.79(5) ?
B2 Na1 Si2 25 15_554 101.83(5) ?
B2 Na1 Si2 13_544 15_554 78.17(5) ?
B2 Na1 Si2 34_544 15_554 103.72(5) ?
B2 Na1 Si2 10 15_554 76.28(5) ?
B1 Na1 Si2 19_655 15_554 106.79(5) ?
B1 Na1 Si2 22_655 15_554 137.79(5) ?
B1 Na1 Si2 4 15_554 42.21(5) ?
B1 Na1 Si2 . 15_554 73.21(5) ?
Si2 Na1 Si2 27_545 15_554 180.00(3) ?
B2 Na1 Si2 25 25 103.71(5) ?
B2 Na1 Si2 13_544 25 76.29(5) ?
B2 Na1 Si2 34_544 25 101.83(5) ?
B2 Na1 Si2 10 25 78.17(5) ?
B1 Na1 Si2 19_655 25 137.79(5) ?
B1 Na1 Si2 22_655 25 106.80(5) ?
B1 Na1 Si2 4 25 73.20(5) ?
B1 Na1 Si2 . 25 42.21(5) ?
Si2 Na1 Si2 27_545 25 89.06(3) ?
Si2 Na1 Si2 15_554 25 90.94(3) ?
B2 Na1 Si2 25 13_544 76.29(5) ?
B2 Na1 Si2 13_544 13_544 103.71(5) ?
B2 Na1 Si2 34_544 13_544 78.17(5) ?
B2 Na1 Si2 10 13_544 101.83(5) ?
B1 Na1 Si2 19_655 13_544 42.21(5) ?
B1 Na1 Si2 22_655 13_544 73.20(5) ?
B1 Na1 Si2 4 13_544 106.80(5) ?
B1 Na1 Si2 . 13_544 137.79(5) ?
Si2 Na1 Si2 27_545 13_544 90.94(3) ?
Si2 Na1 Si2 15_554 13_544 89.06(3) ?
Si2 Na1 Si2 25 13_544 180.00(3) ?
B2 Na1 B4 25 27_545 109.24(8) ?
B2 Na1 B4 13_544 27_545 70.76(8) ?
B2 Na1 B4 34_544 27_545 36.82(8) ?
B2 Na1 B4 10 27_545 143.18(8) ?
B1 Na1 B4 19_655 27_545 36.55(7) ?
B1 Na1 B4 22_655 27_545 72.94(8) ?
B1 Na1 B4 4 27_545 107.06(8) ?
B1 Na1 B4 . 27_545 143.45(7) ?
Si2 Na1 B4 27_545 27_545 41.86(6) ?
Si2 Na1 B4 15_554 27_545 138.14(6) ?
Si2 Na1 B4 25 27_545 107.63(6) ?
Si2 Na1 B4 13_544 27_545 72.37(6) ?
B2 Na1 B4 25 15_554 70.76(8) ?
B2 Na1 B4 13_544 15_554 109.24(8) ?
B2 Na1 B4 34_544 15_554 143.18(8) ?
B2 Na1 B4 10 15_554 36.82(8) ?
B1 Na1 B4 19_655 15_554 143.45(7) ?
B1 Na1 B4 22_655 15_554 107.06(8) ?
B1 Na1 B4 4 15_554 72.94(8) ?
B1 Na1 B4 . 15_554 36.55(7) ?
Si2 Na1 B4 27_545 15_554 138.14(6) ?
Si2 Na1 B4 15_554 15_554 41.86(6) ?
Si2 Na1 B4 25 15_554 72.37(6) ?
Si2 Na1 B4 13_544 15_554 107.63(6) ?
B4 Na1 B4 27_545 15_554 180.00(18) ?
B2 Na1 B4 25 25 143.17(8) ?
B2 Na1 B4 13_544 25 36.83(8) ?
B2 Na1 B4 34_544 25 70.76(8) ?
B2 Na1 B4 10 25 109.24(8) ?
B1 Na1 B4 19_655 25 107.06(8) ?
B1 Na1 B4 22_655 25 143.45(7) ?
B1 Na1 B4 4 25 36.55(7) ?
B1 Na1 B4 . 25 72.94(8) ?
Si2 Na1 B4 27_545 25 107.63(6) ?
Si2 Na1 B4 15_554 25 72.37(6) ?
Si2 Na1 B4 25 25 41.85(6) ?
Si2 Na1 B4 13_544 25 138.15(6) ?
B4 Na1 B4 27_545 25 96.65(12) ?
B4 Na1 B4 15_554 25 83.35(12) ?
B2 Na1 B4 25 13_544 36.83(8) ?
B2 Na1 B4 13_544 13_544 143.17(8) ?
B2 Na1 B4 34_544 13_544 109.24(8) ?
B2 Na1 B4 10 13_544 70.76(8) ?
B1 Na1 B4 19_655 13_544 72.94(8) ?
B1 Na1 B4 22_655 13_544 36.55(7) ?
B1 Na1 B4 4 13_544 143.45(7) ?
B1 Na1 B4 . 13_544 107.06(8) ?
Si2 Na1 B4 27_545 13_544 72.37(6) ?
Si2 Na1 B4 15_554 13_544 107.63(6) ?
Si2 Na1 B4 25 13_544 138.15(6) ?
Si2 Na1 B4 13_544 13_544 41.85(6) ?
B4 Na1 B4 27_545 13_544 83.35(12) ?
B4 Na1 B4 15_554 13_544 96.65(12) ?
B4 Na1 B4 25 13_544 180.00(13) ?
B2 Na1 Mg1 25 25 46.93(7) ?
B2 Na1 Mg1 13_544 25 133.07(7) ?
B2 Na1 Mg1 34_544 25 133.07(7) ?
B2 Na1 Mg1 10 25 46.93(7) ?
B1 Na1 Mg1 19_655 25 101.34(6) ?
B1 Na1 Mg1 22_655 25 78.66(6) ?
B1 Na1 Mg1 4 25 101.34(6) ?
B1 Na1 Mg1 . 25 78.65(6) ?
Si2 Na1 Mg1 27_545 25 120.47(4) ?
Si2 Na1 Mg1 15_554 25 59.53(4) ?
Si2 Na1 Mg1 25 25 120.47(4) ?
Si2 Na1 Mg1 13_544 25 59.53(4) ?
B4 Na1 Mg1 27_545 25 129.34(6) ?
B4 Na1 Mg1 15_554 25 50.66(6) ?
B4 Na1 Mg1 25 25 129.34(6) ?
B4 Na1 Mg1 13_544 25 50.66(6) ?
B2 Na1 Mg1 25 13_544 133.07(7) ?
B2 Na1 Mg1 13_544 13_544 46.93(7) ?
B2 Na1 Mg1 34_544 13_544 46.93(7) ?
B2 Na1 Mg1 10 13_544 133.07(7) ?
B1 Na1 Mg1 19_655 13_544 78.66(6) ?
B1 Na1 Mg1 22_655 13_544 101.34(6) ?
B1 Na1 Mg1 4 13_544 78.66(6) ?
B1 Na1 Mg1 . 13_544 101.35(6) ?
Si2 Na1 Mg1 27_545 13_544 59.53(4) ?
Si2 Na1 Mg1 15_554 13_544 120.47(4) ?
Si2 Na1 Mg1 25 13_544 59.53(4) ?
Si2 Na1 Mg1 13_544 13_544 120.47(4) ?
B4 Na1 Mg1 27_545 13_544 50.66(6) ?
B4 Na1 Mg1 15_554 13_544 129.34(6) ?
B4 Na1 Mg1 25 13_544 50.66(6) ?
B4 Na1 Mg1 13_544 13_544 129.34(6) ?
Mg1 Na1 Mg1 25 13_544 180.00(13) ?
B2 Mg1 B2 2 24 44.34(12) ?
B2 Mg1 B2 2 23 46.53(12) ?
B2 Mg1 B2 24 23 83.96(13) ?
B2 Mg1 B2 2 22 101.12(17) ?
B2 Mg1 B2 24 22 83.96(13) ?
B2 Mg1 B2 23 22 83.96(13) ?
B2 Mg1 B2 2 3 83.96(13) ?
B2 Mg1 B2 24 3 101.12(17) ?
B2 Mg1 B2 23 3 44.34(12) ?
B2 Mg1 B2 22 3 46.53(12) ?
B2 Mg1 B2 2 . 83.96(13) ?
B2 Mg1 B2 24 . 46.52(12) ?
B2 Mg1 B2 23 . 101.12(17) ?
B2 Mg1 B2 22 . 44.34(12) ?
B2 Mg1 B2 3 . 83.96(13) ?
B2 Mg1 Si3 2 . 129.43(9) ?
B2 Mg1 Si3 24 . 129.43(9) ?
B2 Mg1 Si3 23 . 129.43(9) ?
B2 Mg1 Si3 22 . 129.43(9) ?
B2 Mg1 Si3 3 . 129.43(9) ?
B2 Mg1 Si3 . . 129.43(9) ?
B2 Mg1 B4 2 31 85.59(9) ?
B2 Mg1 B4 24 31 43.37(9) ?
B2 Mg1 B4 23 31 127.11(15) ?
B2 Mg1 B4 22 31 85.59(9) ?
B2 Mg1 B4 3 31 127.11(15) ?
B2 Mg1 B4 . 31 43.37(9) ?
Si3 Mg1 B4 . 31 96.04(11) ?
B2 Mg1 B4 2 32_445 43.37(9) ?
B2 Mg1 B4 24 32_445 85.59(9) ?
B2 Mg1 B4 23 32_445 43.37(9) ?
B2 Mg1 B4 22 32_445 127.11(15) ?
B2 Mg1 B4 3 32_445 85.59(9) ?
B2 Mg1 B4 . 32_445 127.11(15) ?
Si3 Mg1 B4 . 32_445 96.04(11) ?
B4 Mg1 B4 31 32_445 118.91(4) ?
B2 Mg1 B4 2 33_545 127.11(15) ?
B2 Mg1 B4 24 33_545 127.11(15) ?
B2 Mg1 B4 23 33_545 85.59(9) ?
B2 Mg1 B4 22 33_545 43.37(9) ?
B2 Mg1 B4 3 33_545 43.37(9) ?
B2 Mg1 B4 . 33_545 85.59(9) ?
Si3 Mg1 B4 . 33_545 96.04(11) ?
B4 Mg1 B4 31 33_545 118.91(4) ?
B4 Mg1 B4 32_445 33_545 118.91(4) ?
B2 Mg1 Si2 2 31 112.42(6) ?
B2 Mg1 Si2 24 31 82.24(6) ?
B2 Mg1 Si2 23 31 157.19(6) ?
B2 Mg1 Si2 22 31 112.42(6) ?
B2 Mg1 Si2 3 31 157.19(6) ?
B2 Mg1 Si2 . 31 82.24(6) ?
Si3 Mg1 Si2 . 31 52.19(6) ?
B4 Mg1 Si2 31 31 43.85(8) ?
B4 Mg1 Si2 32_445 31 117.22(8) ?
B4 Mg1 Si2 33_545 31 117.22(8) ?
B2 Mg1 Si2 2 33_545 157.19(6) ?
B2 Mg1 Si2 24 33_545 157.19(6) ?
B2 Mg1 Si2 23 33_545 112.42(6) ?
B2 Mg1 Si2 22 33_545 82.24(6) ?
B2 Mg1 Si2 3 33_545 82.24(6) ?
B2 Mg1 Si2 . 33_545 112.42(6) ?
Si3 Mg1 Si2 . 33_545 52.19(6) ?
B4 Mg1 Si2 31 33_545 117.22(8) ?
B4 Mg1 Si2 32_445 33_545 117.21(8) ?
B4 Mg1 Si2 33_545 33_545 43.85(8) ?
Si2 Mg1 Si2 31 33_545 86.35(8) ?
B3 B1 B2 27_445 10 108.06(16) ?
B3 B1 B1 27_445 11 107.43(15) ?
B2 B1 B1 10 11 60.40(13) ?
B3 B1 B2 27_445 3 60.52(15) ?
B2 B1 B2 10 3 108.83(15) ?
B1 B1 B2 11 3 59.60(13) ?
B3 B1 B4 27_445 15_554 59.85(16) ?
B2 B1 B4 10 15_554 60.63(15) ?
B1 B1 B4 11 15_554 108.74(15) ?
B2 B1 B4 3 15_554 109.26(16) ?
B3 B1 Si2 27_445 25 110.42(15) ?
B2 B1 Si2 10 25 136.22(14) ?
B1 B1 Si2 11 25 123.70(8) ?
B2 B1 Si2 3 25 107.77(13) ?
B4 B1 Si2 15_554 25 125.94(15) ?
B3 B1 Na1 27_445 . 125.76(15) ?
B2 B1 Na1 10 . 70.74(10) ?
B1 B1 Na1 11 . 116.13(15) ?
B2 B1 Na1 3 . 173.69(13) ?
B4 B1 Na1 15_554 . 76.20(11) ?
Si2 B1 Na1 25 . 70.23(6) ?
B3 B1 B5 27_445 . 26.44(12) ?
B2 B1 B5 10 . 134.42(13) ?
B1 B1 B5 11 . 118.8(4) ?
B2 B1 B5 3 . 60.4(4) ?
B4 B1 B5 15_554 . 80.5(2) ?
Si2 B1 B5 25 . 85.06(18) ?
Na1 B1 B5 . . 124.6(4) ?
B3 B1 Na1 27_445 9 99.62(14) ?
B2 B1 Na1 10 9 99.93(10) ?
B1 B1 Na1 11 9 39.67(11) ?
B2 B1 Na1 3 9 39.15(8) ?
B4 B1 Na1 15_554 9 139.11(13) ?
Si2 B1 Na1 25 9 93.52(7) ?
Na1 B1 Na1 . 9 134.55(7) ?
B5 B1 Na1 . 9 94.3(3) ?
B3 B1 B5 27_445 25 102.63(12) ?
B2 B1 B5 10 25 23.0(2) ?
B1 B1 B5 11 25 39.4(2) ?
B2 B1 B5 3 25 86.6(2) ?
B4 B1 B5 15_554 25 72.9(2) ?
Si2 B1 B5 25 25 146.89(9) ?
Na1 B1 B5 . 25 92.17(19) ?
B5 B1 B5 . 25 127.32(17) ?
Na1 B1 B5 9 25 78.9(2) ?
B3 B1 B5 27_445 19 45.13(19) ?
B2 B1 B5 10 19 127.76(14) ?
B1 B1 B5 11 19 151.4(2) ?
B2 B1 B5 3 19 93.9(2) ?
B4 B1 B5 15_554 19 67.63(14) ?
Si2 B1 B5 25 19 71.88(9) ?
Na1 B1 B5 . 19 91.1(2) ?
B5 B1 B5 . 19 33.5(6) ?
Na1 B1 B5 9 19 124.81(18) ?
B5 B1 B5 25 19 138.30(13) ?
B3 B1 Na1 27_445 3_665 58.43(12) ?
B2 B1 Na1 10 3_665 59.13(9) ?
B1 B1 Na1 11 3_665 105.05(8) ?
B2 B1 Na1 3 3_665 105.67(11) ?
B4 B1 Na1 15_554 3_665 4.27(10) ?
Si2 B1 Na1 25 3_665 130.03(8) ?
Na1 B1 Na1 . 3_665 79.66(5) ?
B5 B1 Na1 . 3_665 80.33(15) ?
Na1 B1 Na1 9 3_665 134.85(5) ?
B5 B1 Na1 25 3_665 70.00(18) ?
B5 B1 Na1 19 3_665 69.77(5) ?
B2 B2 B1 22 10_455 131.14(10) ?
B2 B2 B1 22 2 111.97(10) ?
B1 B2 B1 10_455 2 60.00(14) ?
B2 B2 B3 22 25 106.92(13) ?
B1 B2 B3 10_455 25 106.68(18) ?
B1 B2 B3 2 25 59.15(14) ?
B2 B2 B4 22 31 136.84(12) ?
B1 B2 B4 10_455 31 60.14(13) ?
B1 B2 B4 2 31 108.04(17) ?
B3 B2 B4 25 31 106.97(16) ?
B2 B2 B2 22 24 120.0000(10) ?
B1 B2 B2 10_455 24 107.39(10) ?
B1 B2 B2 2 24 107.25(10) ?
B3 B2 B2 25 24 59.51(9) ?
B4 B2 B2 31 24 59.65(9) ?
B2 B2 Mg1 22 . 67.83(6) ?
B1 B2 Mg1 10_455 . 127.40(14) ?
B1 B2 Mg1 2 . 171.03(15) ?
B3 B2 Mg1 25 . 112.01(15) ?
B4 B2 Mg1 31 . 75.16(13) ?
B2 B2 Mg1 24 . 66.74(6) ?
B2 B2 B5 22 . 71.01(12) ?
B1 B2 B5 10_455 . 142.0(3) ?
B1 B2 B5 2 . 83.9(3) ?
B3 B2 B5 25 . 37.8(2) ?
B4 B2 B5 31 . 129.70(16) ?
B2 B2 B5 24 . 70.08(13) ?
Mg1 B2 B5 . . 87.7(3) ?
B2 B2 Na1 22 7_455 71.62(5) ?
B1 B2 Na1 10_455 7_455 71.82(10) ?
B1 B2 Na1 2 7_455 116.66(12) ?
B3 B2 Na1 25 7_455 175.02(13) ?
B4 B2 Na1 31 7_455 76.58(10) ?
B2 B2 Na1 24 7_455 125.43(5) ?
Mg1 B2 Na1 . 7_455 72.08(8) ?
B5 B2 Na1 . 7_455 142.00(18) ?
B2 B2 Na1 22 8_445 113.62(3) ?
B1 B2 Na1 10_455 8_445 98.99(11) ?
B1 B2 Na1 2 8_445 131.77(12) ?
B3 B2 Na1 25 8_445 92.82(10) ?
B4 B2 Na1 31 8_445 39.10(9) ?
B2 B2 Na1 24 8_445 33.32(3) ?
Mg1 B2 Na1 . 8_445 46.23(4) ?
B5 B2 Na1 . 8_445 96.5(2) ?
Na1 B2 Na1 7_455 8_445 92.11(5) ?
B2 B2 B5 22 25_455 157.80(15) ?
B1 B2 B5 10_455 25_455 29.13(9) ?
B1 B2 B5 2 25_455 69.9(2) ?
B3 B2 B5 25 25_455 93.1(3) ?
B4 B2 B5 31 25_455 38.8(2) ?
B2 B2 B5 24 25_455 78.28(3) ?
Mg1 B2 B5 . 25_455 113.9(2) ?
B5 B2 B5 . 25_455 130.32(9) ?
Na1 B2 B5 7_455 25_455 87.6(2) ?
Na1 B2 B5 8_445 25_455 73.92(14) ?
B2 B2 Na1 22 2 111.07(3) ?
B1 B2 Na1 10_455 2 57.51(9) ?
B1 B2 Na1 2 2 3.84(8) ?
B3 B2 Na1 25 2 62.97(11) ?
B4 B2 Na1 31 2 107.75(13) ?
B2 B2 Na1 24 2 110.53(3) ?
Mg1 B2 Na1 . 2 174.62(10) ?
B5 B2 Na1 . 2 87.0(3) ?
Na1 B2 Na1 7_455 2 112.83(6) ?
Na1 B2 Na1 8_445 2 133.76(6) ?
B5 B2 Na1 25_455 2 69.2(2) ?
B5 B3 B1 25 26 125.38(12) ?
B5 B3 B1 25 10 125.38(12) ?
B1 B3 B1 26 10 109.1(2) ?
B5 B3 B4 25 31_655 144.1(7) ?
B1 B3 B4 26 31_655 60.74(14) ?
B1 B3 B4 10 31_655 60.74(14) ?
B5 B3 B2 25 25 101.0(6) ?
B1 B3 B2 26 25 60.33(12) ?
B1 B3 B2 10 25 109.4(2) ?
B4 B3 B2 31_655 25 109.8(2) ?
B5 B3 B2 25 12 101.0(6) ?
B1 B3 B2 26 12 109.4(2) ?
B1 B3 B2 10 12 60.33(12) ?
B4 B3 B2 31_655 12 109.8(2) ?
B2 B3 B2 25 12 60.99(18) ?
B5 B3 Si1 25 25 14.9(6) ?
B1 B3 Si1 26 25 123.43(12) ?
B1 B3 Si1 10 25 123.43(12) ?
B4 B3 Si1 31_655 25 129.2(2) ?
B2 B3 Si1 25 25 113.5(2) ?
B2 B3 Si1 12 25 113.5(2) ?
B5 B3 B5 25 7 45.3(8) ?
B1 B3 B5 26 7 112.55(16) ?
B1 B3 B5 10 7 112.55(16) ?
B4 B3 B5 31_655 7 98.8(3) ?
B2 B3 B5 25 7 136.96(19) ?
B2 B3 B5 12 7 136.96(19) ?
Si1 B3 B5 25 7 30.4(3) ?
B5 B3 Na1 25 7 122.5(5) ?
B1 B3 Na1 26 7 99.85(16) ?
B1 B3 Na1 10 7 33.59(11) ?
B4 B3 Na1 31_655 7 39.37(5) ?
B2 B3 Na1 25 7 133.94(17) ?
B2 B3 Na1 12 7 93.92(11) ?
Si1 B3 Na1 25 7 111.86(14) ?
B5 B3 Na1 7 7 88.28(16) ?
B5 B3 Na1 25 8_545 122.5(5) ?
B1 B3 Na1 26 8_545 33.59(11) ?
B1 B3 Na1 10 8_545 99.85(16) ?
B4 B3 Na1 31_655 8_545 39.37(5) ?
B2 B3 Na1 25 8_545 93.92(11) ?
B2 B3 Na1 12 8_545 133.94(17) ?
Si1 B3 Na1 25 8_545 111.86(14) ?
B5 B3 Na1 7 8_545 88.28(16) ?
Na1 B3 Na1 7 8_545 76.09(7) ?
B5 B3 Na1 25 . 101.0(6) ?
B1 B3 Na1 26 . 57.83(11) ?
B1 B3 Na1 10 . 111.50(15) ?
B4 B3 Na1 31_655 . 108.78(14) ?
B2 B3 Na1 25 . 3.02(8) ?
B2 B3 Na1 12 . 63.98(11) ?
Si1 B3 Na1 25 . 113.12(15) ?
B5 B3 Na1 7 . 135.32(13) ?
Na1 B3 Na1 7 . 134.78(8) ?
Na1 B3 Na1 8_545 . 91.40(4) ?
B5 B3 Na1 25 2_655 101.0(6) ?
B1 B3 Na1 26 2_655 111.50(15) ?
B1 B3 Na1 10 2_655 57.83(11) ?
B4 B3 Na1 31_655 2_655 108.78(14) ?
B2 B3 Na1 25 2_655 63.98(11) ?
B2 B3 Na1 12 2_655 3.02(8) ?
Si1 B3 Na1 25 2_655 113.12(15) ?
B5 B3 Na1 7 2_655 135.32(13) ?
Na1 B3 Na1 7 2_655 91.40(4) ?
Na1 B3 Na1 8_545 2_655 134.78(8) ?
Na1 B3 Na1 . 2_655 66.97(5) ?
B3 B4 B1 31_655 8 59.41(12) ?
B3 B4 B1 31_655 28 59.41(12) ?
B1 B4 B1 8 28 107.0(2) ?
B3 B4 B2 31_655 18 106.60(19) ?
B1 B4 B2 8 18 59.22(12) ?
B1 B4 B2 28 18 107.49(19) ?
B3 B4 B2 31_655 31 106.60(19) ?
B1 B4 B2 8 31 107.49(19) ?
B1 B4 B2 28 31 59.22(12) ?
B2 B4 B2 18 31 60.69(17) ?
B3 B4 Si2 31_655 . 116.8(2) ?
B1 B4 Si2 8 . 120.31(12) ?
B1 B4 Si2 28 . 120.31(12) ?
B2 B4 Si2 18 . 126.71(16) ?
B2 B4 Si2 31 . 126.71(16) ?
B3 B4 Mg1 31_655 31 165.7(2) ?
B1 B4 Mg1 8 31 114.65(14) ?
B1 B4 Mg1 28 31 114.65(14) ?
B2 B4 Mg1 18 31 61.46(13) ?
B2 B4 Mg1 31 31 61.46(13) ?
Si2 B4 Mg1 . 31 77.46(13) ?
B3 B4 Na1 31_655 7_455 117.95(7) ?
B1 B4 Na1 8 7_455 173.12(16) ?
B1 B4 Na1 28 7_455 67.24(8) ?
B2 B4 Na1 18 7_455 118.03(15) ?
B2 B4 Na1 31 7_455 66.59(8) ?
Si2 B4 Na1 . 7_455 66.54(6) ?
Mg1 B4 Na1 31 7_455 66.25(7) ?
B3 B4 Na1 31_655 8 117.95(7) ?
B1 B4 Na1 8 8 67.24(8) ?
B1 B4 Na1 28 8 173.12(16) ?
B2 B4 Na1 18 8 66.59(8) ?
B2 B4 Na1 31 8 118.03(15) ?
Si2 B4 Na1 . 8 66.54(6) ?
Mg1 B4 Na1 31 8 66.25(7) ?
Na1 B4 Na1 7_455 8 118.24(11) ?
B3 B4 B5 31_655 7 17.4(4) ?
B1 B4 B5 8 7 66.8(2) ?
B1 B4 B5 28 7 66.8(2) ?
B2 B4 B5 18 7 121.1(3) ?
B2 B4 B5 31 7 121.1(3) ?
Si2 B4 B5 . 7 99.4(4) ?
Mg1 B4 B5 31 7 176.9(4) ?
Na1 B4 B5 7_455 7 112.64(15) ?
Na1 B4 B5 8 7 112.64(15) ?
B3 B4 B5 31_655 25 55.0(3) ?
B1 B4 B5 8 25 87.8(2) ?
B1 B4 B5 28 25 87.8(2) ?
B2 B4 B5 18 25 146.20(15) ?
B2 B4 B5 31 25 146.20(15) ?
Si2 B4 B5 . 25 61.8(3) ?
Mg1 B4 B5 31 25 139.3(3) ?
Na1 B4 B5 7_455 25 95.59(14) ?
Na1 B4 B5 8 25 95.59(14) ?
B5 B4 B5 7 25 37.6(6) ?
B3 B4 B5 31_655 31 108.0(2) ?
B1 B4 B5 8 31 82.20(16) ?
B1 B4 B5 28 31 82.20(16) ?
B2 B4 B5 18 31 30.37(9) ?
B2 B4 B5 31 31 30.37(9) ?
Si2 B4 B5 . 31 135.2(2) ?
Mg1 B4 B5 31 31 57.7(2) ?
Na1 B4 B5 7_455 31 93.09(12) ?
Na1 B4 B5 8 31 93.09(12) ?
B5 B4 B5 7 31 125.4(2) ?
B5 B4 B5 25 31 163.0(4) ?
Si1 B5 B3 . 27_445 105.6(7) ?
Si1 B5 B3 . 26_455 105.6(7) ?
B3 B5 B3 27_445 26_455 113.0(6) ?
Si1 B5 B3 . 25 105.6(7) ?
B3 B5 B3 27_445 25 113.0(6) ?
B3 B5 B3 26_455 25 113.0(6) ?
Si1 B5 Si1 . 19 0.0 ?
B3 B5 Si1 27_445 19 105.6(7) ?
B3 B5 Si1 26_455 19 105.6(7) ?
B3 B5 Si1 25 19 105.6(7) ?
Si1 B5 B5 . 19 0.0000(10) ?
B3 B5 B5 27_445 19 105.6(7) ?
B3 B5 B5 26_455 19 105.6(7) ?
B3 B5 B5 25 19 105.6(7) ?
Si1 B5 B5 19 19 0.0 ?
Si1 B5 B2 . . 138.2(3) ?
B3 B5 B2 27_445 . 77.9(5) ?
B3 B5 B2 26_455 . 111.0(9) ?
B3 B5 B2 25 . 41.2(4) ?
Si1 B5 B2 19 . 138.2(3) ?
B5 B5 B2 19 . 138.2(3) ?
Si1 B5 B2 . 22 138.2(3) ?
B3 B5 B2 27_445 22 41.2(4) ?
B3 B5 B2 26_455 22 111.1(9) ?
B3 B5 B2 25 22 77.9(5) ?
Si1 B5 B2 19 22 138.2(3) ?
B5 B5 B2 19 22 138.2(3) ?
B2 B5 B2 . 22 38.0(2) ?
Si1 B5 B2 . 3 138.2(3) ?
B3 B5 B2 27_445 3 41.2(4) ?
B3 B5 B2 26_455 3 77.9(5) ?
B3 B5 B2 25 3 111.1(9) ?
Si1 B5 B2 19 3 138.2(3) ?
B5 B5 B2 19 3 138.2(3) ?
B2 B5 B2 . 3 70.5(5) ?
B2 B5 B2 22 3 39.8(3) ?
Si1 B5 B2 . 24 138.2(3) ?
B3 B5 B2 27_445 24 111.0(9) ?
B3 B5 B2 26_455 24 77.9(5) ?
B3 B5 B2 25 24 41.2(4) ?
Si1 B5 B2 19 24 138.2(3) ?
B5 B5 B2 19 24 138.2(3) ?
B2 B5 B2 . 24 39.8(3) ?
B2 B5 B2 22 24 70.5(5) ?
B2 B5 B2 3 24 83.5(6) ?
Si1 B5 B2 . 23 138.2(3) ?
B3 B5 B2 27_445 23 77.9(5) ?
B3 B5 B2 26_455 23 41.2(4) ?
B3 B5 B2 25 23 111.1(9) ?
Si1 B5 B2 19 23 138.2(3) ?
B5 B5 B2 19 23 138.2(3) ?
B2 B5 B2 . 23 83.5(6) ?
B2 B5 B2 22 23 70.5(5) ?
B2 B5 B2 3 23 38.0(2) ?
B2 B5 B2 24 23 70.5(5) ?
Si1 B5 B2 . 2 138.2(3) ?
B3 B5 B2 27_445 2 111.1(9) ?
B3 B5 B2 26_455 2 41.2(4) ?
B3 B5 B2 25 2 77.9(5) ?
Si1 B5 B2 19 2 138.2(3) ?
B5 B5 B2 19 2 138.2(3) ?
B2 B5 B2 . 2 70.5(5) ?
B2 B5 B2 22 2 83.5(6) ?
B2 B5 B2 3 2 70.5(5) ?
B2 B5 B2 24 2 38.0(2) ?
B2 B5 B2 23 2 39.8(3) ?
B5 Si1 Si1 . 19 180.0 ?
B5 Si1 B3 . 27_445 59.53(17) ?
Si1 Si1 B3 19 27_445 120.47(17) ?
B5 Si1 B3 . 26_455 59.53(17) ?
Si1 Si1 B3 19 26_455 120.47(17) ?
B3 Si1 B3 27_445 26_455 96.6(2) ?
B5 Si1 B3 . 25 59.53(17) ?
Si1 Si1 B3 19 25 120.47(17) ?
B3 Si1 B3 27_445 25 96.6(2) ?
B3 Si1 B3 26_455 25 96.6(2) ?
B5 Si1 B5 . 19 180.0 ?
Si1 Si1 B5 19 19 0.0 ?
B3 Si1 B5 27_445 19 120.47(17) ?
B3 Si1 B5 26_455 19 120.47(17) ?
B3 Si1 B5 25 19 120.47(17) ?
B5 Si1 Na1 . 3 98.18(5) ?
Si1 Si1 Na1 19 3 81.82(5) ?
B3 Si1 Na1 27_445 3 144.19(12) ?
B3 Si1 Na1 26_455 3 48.18(10) ?
B3 Si1 Na1 25 3 94.136(18) ?
B5 Si1 Na1 19 3 81.82(5) ?
B5 Si1 Na1 . 3_665 98.18(5) ?
Si1 Si1 Na1 19 3_665 81.82(5) ?
B3 Si1 Na1 27_445 3_665 48.18(10) ?
B3 Si1 Na1 26_455 3_665 144.19(12) ?
B3 Si1 Na1 25 3_665 94.136(18) ?
B5 Si1 Na1 19 3_665 81.82(5) ?
Na1 Si1 Na1 3 3_665 163.65(11) ?
B5 Si1 Na1 . 1_455 98.18(5) ?
Si1 Si1 Na1 19 1_455 81.82(5) ?
B3 Si1 Na1 27_445 1_455 144.19(12) ?
B3 Si1 Na1 26_455 1_455 94.135(18) ?
B3 Si1 Na1 25 1_455 48.18(10) ?
B5 Si1 Na1 19 1_455 81.82(5) ?
Na1 Si1 Na1 3 1_455 59.328(9) ?
Na1 Si1 Na1 3_665 1_455 118.01(3) ?
B5 Si1 Na1 . 2_545 98.18(5) ?
Si1 Si1 Na1 19 2_545 81.82(5) ?
B3 Si1 Na1 27_445 2_545 94.137(18) ?
B3 Si1 Na1 26_455 2_545 48.19(10) ?
B3 Si1 Na1 25 2_545 144.19(12) ?
B5 Si1 Na1 19 2_545 81.82(5) ?
Na1 Si1 Na1 3 2_545 59.328(9) ?
Na1 Si1 Na1 3_665 2_545 118.01(3) ?
Na1 Si1 Na1 1_455 2_545 118.01(3) ?
B5 Si1 Na1 . . 98.18(5) ?
Si1 Si1 Na1 19 . 81.82(5) ?
B3 Si1 Na1 27_445 . 48.19(10) ?
B3 Si1 Na1 26_455 . 94.137(18) ?
B3 Si1 Na1 25 . 144.19(12) ?
B5 Si1 Na1 19 . 81.82(5) ?
Na1 Si1 Na1 3 . 118.01(3) ?
Na1 Si1 Na1 3_665 . 59.328(9) ?
Na1 Si1 Na1 1_455 . 163.65(11) ?
Na1 Si1 Na1 2_545 . 59.329(9) ?
B5 Si1 Na1 . 2 98.18(5) ?
Si1 Si1 Na1 19 2 81.82(5) ?
B3 Si1 Na1 27_445 2 94.135(18) ?
B3 Si1 Na1 26_455 2 144.19(12) ?
B3 Si1 Na1 25 2 48.18(10) ?
B5 Si1 Na1 19 2 81.82(5) ?
Na1 Si1 Na1 3 2 118.01(3) ?
Na1 Si1 Na1 3_665 2 59.328(9) ?
Na1 Si1 Na1 1_455 2 59.328(9) ?
Na1 Si1 Na1 2_545 2 163.65(11) ?
Na1 Si1 Na1 . 2 118.01(3) ?
B1 Si2 B1 25 12 99.44(13) ?
B1 Si2 B4 25 . 112.65(8) ?
B1 Si2 B4 12 . 112.65(8) ?
B1 Si2 Si3 25 31 110.23(7) ?
B1 Si2 Si3 12 31 110.23(7) ?
B4 Si2 Si3 . 31 111.12(10) ?
B1 Si2 Na1 25 8 166.61(7) ?
B1 Si2 Na1 12 8 67.56(6) ?
B4 Si2 Na1 . 8 71.60(4) ?
Si3 Si2 Na1 31 8 78.52(2) ?
B1 Si2 Na1 25 7_455 67.56(6) ?
B1 Si2 Na1 12 7_455 166.61(7) ?
B4 Si2 Na1 . 7_455 71.60(4) ?
Si3 Si2 Na1 31 7_455 78.52(2) ?
Na1 Si2 Na1 8 7_455 125.18(3) ?
B1 Si2 Mg1 25 31 130.08(7) ?
B1 Si2 Mg1 12 31 130.08(6) ?
B4 Si2 Mg1 . 31 58.69(11) ?
Si3 Si2 Mg1 31 31 52.42(7) ?
Na1 Si2 Mg1 8 31 63.235(15) ?
Na1 Si2 Mg1 7_455 31 63.235(15) ?
B1 Si2 B5 25 25 60.03(17) ?
B1 Si2 B5 12 25 60.03(17) ?
B4 Si2 B5 . 25 87.2(3) ?
Si3 Si2 B5 31 25 161.7(3) ?
Na1 Si2 B5 8 25 108.61(12) ?
Na1 Si2 B5 7_455 25 108.61(12) ?
Mg1 Si2 B5 31 25 145.8(3) ?
B1 Si2 B5 25 7 80.55(17) ?
B1 Si2 B5 12 7 80.55(17) ?
B4 Si2 B5 . 7 51.3(3) ?
Si3 Si2 B5 31 7 162.4(2) ?
Na1 Si2 B5 8 7 93.66(11) ?
Na1 Si2 B5 7_455 7 93.66(11) ?
Mg1 Si2 B5 31 7 110.0(2) ?
B5 Si2 B5 25 7 35.9(6) ?
B1 Si2 Na1 25 3_665 59.92(6) ?
B1 Si2 Na1 12 3_665 59.92(6) ?
B4 Si2 Na1 . 3_665 165.73(10) ?
Si3 Si2 Na1 31 3_665 83.15(4) ?
Na1 Si2 Na1 8 3_665 112.858(15) ?
Na1 Si2 Na1 7_455 3_665 112.858(15) ?
Mg1 Si2 Na1 31 3_665 135.57(6) ?
B5 Si2 Na1 25 3_665 78.6(3) ?
B5 Si2 Na1 7 3_665 114.5(2) ?
B1 Si2 Na1 25 9_565 123.16(7) ?
B1 Si2 Na1 12 9_565 123.16(7) ?
B4 Si2 Na1 . 9_565 85.66(9) ?
Si3 Si2 Na1 31 9_565 25.46(4) ?
Na1 Si2 Na1 8 9_565 69.017(15) ?
Na1 Si2 Na1 7_455 9_565 69.017(15) ?
Mg1 Si2 Na1 31 9_565 26.96(6) ?
B5 Si2 Na1 25 9_565 172.8(3) ?
B5 Si2 Na1 7 9_565 136.9(2) ?
Na1 Si2 Na1 3_665 9_565 108.610(15) ?
Si3 Si3 Si2 19_556 31 104.62(4) y
Si3 Si3 Si2 19_556 32_445 104.61(4) ?
Si2 Si3 Si2 31 32_445 113.86(3) y
Si3 Si3 Si2 19_556 33_545 104.61(4) ?
Si2 Si3 Si2 31 33_545 113.86(3) ?
Si2 Si3 Si2 32_445 33_545 113.86(3) ?
Si3 Si3 Mg1 19_556 . 180.0 ?
Si2 Si3 Mg1 31 . 75.38(4) ?
Si2 Si3 Mg1 32_445 . 75.39(4) ?
Si2 Si3 Mg1 33_545 . 75.39(4) ?
Si3 Si3 Na1 19_556 9 118.76(3) ?
Si2 Si3 Na1 31 9 136.62(7) ?
Si2 Si3 Na1 32_445 9 56.938(18) ?
Si2 Si3 Na1 33_545 9 56.938(18) ?
Mg1 Si3 Na1 . 9 61.24(3) ?
Si3 Si3 Na1 19_556 8_445 118.76(3) ?
Si2 Si3 Na1 31 8_445 56.938(18) ?
Si2 Si3 Na1 32_445 8_445 56.940(18) ?
Si2 Si3 Na1 33_545 8_445 136.62(7) ?
Mg1 Si3 Na1 . 8_445 61.24(3) ?
Na1 Si3 Na1 9 8_445 98.79(3) ?
Si3 Si3 Na1 19_556 7_455 118.76(3) ?
Si2 Si3 Na1 31 7_455 56.938(18) ?
Si2 Si3 Na1 32_445 7_455 136.62(7) ?
Si2 Si3 Na1 33_545 7_455 56.940(18) ?
Mg1 Si3 Na1 . 7_455 61.24(3) ?
Na1 Si3 Na1 9 7_455 98.79(3) ?
Na1 Si3 Na1 8_445 7_455 98.78(3) ?
Si3 Si3 Na1 19_556 15 36.851(12) ?
Si2 Si3 Na1 31 15 67.76(3) ?
Si2 Si3 Na1 32_445 15 119.48(4) ?
Si2 Si3 Na1 33_545 15 119.48(4) ?
Mg1 Si3 Na1 . 15 143.149(12) ?
Na1 Si3 Na1 9 15 155.61(4) ?
Na1 Si3 Na1 8_445 15 97.015(14) ?
Na1 Si3 Na1 7_455 15 97.015(14) ?
Si3 Si3 Na1 19_556 14_545 36.852(12) ?
Si2 Si3 Na1 31 14_545 119.48(4) ?
Si2 Si3 Na1 32_445 14_545 119.48(4) ?
Si2 Si3 Na1 33_545 14_545 67.76(3) ?
Mg1 Si3 Na1 . 14_545 143.148(12) ?
Na1 Si3 Na1 9 14_545 97.015(14) ?
Na1 Si3 Na1 8_445 14_545 155.61(4) ?
Na1 Si3 Na1 7_455 14_545 97.016(14) ?
Na1 Si3 Na1 15 14_545 62.58(2) ?
Si3 Si3 Na1 19_556 13_445 36.852(12) ?
Si2 Si3 Na1 31 13_445 119.48(4) ?
Si2 Si3 Na1 32_445 13_445 67.76(3) ?
Si2 Si3 Na1 33_545 13_445 119.48(4) ?
Mg1 Si3 Na1 . 13_445 143.148(12) ?
Na1 Si3 Na1 9 13_445 97.015(14) ?
Na1 Si3 Na1 8_445 13_445 97.016(14) ?
Na1 Si3 Na1 7_455 13_445 155.61(4) ?
Na1 Si3 Na1 15 13_445 62.58(2) ?
Na1 Si3 Na1 14_545 13_445 62.58(2) ?

loop_
_geom_bond_atom_site_label_1
_geom_bond_atom_site_label_2
_geom_bond_site_symmetry_2
_geom_bond_distance
_geom_bond_publ_flag
Na1 B2 25 2.793(2) y
Na1 B2 13_544 2.793(2) ?
Na1 B2 34_544 2.793(2) ?
Na1 B2 10 2.793(2) ?
Na1 B1 19_655 2.811(2) ?
Na1 B1 22_655 2.811(2) ?
Na1 B1 4 2.811(2) ?
Na1 B1 . 2.811(2) y
Na1 Si2 27_545 2.8620(4) ?
Na1 Si2 15_554 2.8620(4) ?
Na1 Si2 25 2.8621(4) y
Na1 Si2 13_544 2.8621(4) ?
Na1 B4 27_545 2.9604(16) ?
Na1 B4 15_554 2.9604(16) ?
Na1 B4 25 2.9605(16) y
Na1 B4 13_544 2.9605(16) ?
Na1 Mg1 25 3.0389(9) ?
Na1 Mg1 13_544 3.0389(9) ?
Mg1 B2 2 2.333(3) y
Mg1 B2 24 2.333(3) ?
Mg1 B2 23 2.333(3) ?
Mg1 B2 22 2.333(3) ?
Mg1 B2 3 2.333(3) ?
Mg1 B2 . 2.333(3) ?
Mg1 Si3 . 2.403(4) ?
Mg1 B4 31 2.568(3) ?
Mg1 B4 32_445 2.568(3) ?
Mg1 B4 33_545 2.568(3) ?
Mg1 Si2 31 2.933(2) ?
Mg1 Si2 33_545 2.933(2) ?
B1 B3 27_445 1.791(3) y
B1 B2 10 1.798(3) y
B1 B1 11 1.806(4) y
B1 B2 3 1.813(3) y
B1 B4 15_554 1.815(3) y
B1 Si2 25 2.043(2) y
B1 B5 . 3.093(5) ?
B1 Na1 9 3.954(2) ?
B1 B5 25 4.268(12) ?
B1 B5 19 4.356(15) ?
B1 Na1 3_665 4.768(2) ?
B2 B2 22 1.761(5) y
B2 B1 10_455 1.798(3) ?
B2 B1 2 1.813(3) ?
B2 B3 25 1.816(4) ?
B2 B4 31 1.824(4) ?
B2 B2 24 1.843(5) ?
B2 B5 . 2.705(16) ?
B2 Na1 7_455 2.793(2) ?
B2 Na1 8_445 4.143(2) ?
B2 B5 25_455 4.537(5) ?
B2 Na1 2 4.617(2) ?
B3 B5 25 1.689(7) y
B3 B1 26 1.791(3) ?
B3 B1 10 1.791(3) ?
B3 B4 31_655 1.799(5) ?
B3 B2 25 1.816(4) ?
B3 B2 12 1.816(4) ?
B3 Si1 25 1.888(4) y
B3 B5 7 3.343(19) ?
B3 Na1 7 4.123(3) ?
B3 Na1 8_545 4.123(3) ?
B3 Na1 2_655 4.605(3) ?
B4 B3 31_655 1.799(5) ?
B4 B1 8 1.815(3) ?
B4 B1 28 1.815(3) ?
B4 B2 18 1.824(4) ?
B4 B2 31 1.824(4) ?
B4 Si2 . 2.082(3) y
B4 Mg1 31 2.568(3) ?
B4 Na1 7_455 2.9605(16) ?
B4 Na1 8 2.9605(16) ?
B4 B5 7 3.319(3) ?
B4 B5 25 4.031(12) ?
B4 B5 31 4.117(16) ?
B5 Si1 . 0.503(18) ?
B5 B3 27_445 1.689(7) y
B5 B3 26_455 1.689(7) ?
B5 B3 25 1.689(7) ?
B5 Si1 19 1.96(2) y
B5 B5 19 2.47(4) y
B5 B2 22 2.705(16) ?
B5 B2 3 2.705(16) ?
B5 B2 24 2.705(16) ?
B5 B2 23 2.705(16) ?
B5 B2 2 2.705(16) ?
Si1 Si1 19 1.460(10) y
Si1 B3 27_445 1.887(4) ?
Si1 B3 26_455 1.887(4) ?
Si1 B3 25 1.888(4) ?
Si1 B5 19 1.96(2) ?
Si1 Na1 3 5.1337(7) ?
Si1 Na1 3_665 5.1337(7) ?
Si1 Na1 1_455 5.1337(7) ?
Si1 Na1 2_545 5.1337(7) ?
Si1 Na1 2 5.1337(7) ?
Si2 B1 25 2.043(2) ?
Si2 B1 12 2.043(2) ?
Si2 Si3 31 2.3951(9) y
Si2 Na1 8 2.8621(4) ?
Si2 Na1 7_455 2.8621(4) ?
Si2 Mg1 31 2.933(2) ?
Si2 B5 25 3.5572(16) ?
Si2 B5 7 4.197(11) ?
Si2 Na1 3_665 4.5605(8) ?
Si2 Na1 9_565 5.3470(8) ?
Si3 Si3 19_556 2.304(3) y
Si3 Si2 31 2.3951(9) ?
Si3 Si2 32_445 2.3952(9) ?
Si3 Si2 33_545 2.3952(9) ?
Si3 Na1 9 3.3466(8) ?
Si3 Na1 8_445 3.3467(8) ?
Si3 Na1 7_455 3.3467(8) ?
Si3 Na1 15 4.8918(14) ?
Si3 Na1 14_545 4.8918(14) ?
Si3 Na1 13_445 4.8918(14) ?

_cod_database_fobs_code 2244015
